data_1507731
loop_
_publ_author_name
'Huang, Ping'
'Chen, Zhiyuan'
'Yang, Qin'
'Peng, Yiyuan'

_publ_section_title
;
 Silver Triflate and Palladium Acetate Co-catalyzed Reaction of
 N'-(2-Alkynylbenzylidene)hydrazide with N-Allyl Ynamide.
;
_journal_issue 11
_journal_name_full 'Organic letters'
_journal_page_first 2790
_journal_page_last 2793
_journal_paper_doi 10.1021/ol301023m
_journal_volume 14
_journal_year 2012
_chemical_formula_sum 'C34 H28 Cl N3 O2 S'
_chemical_formula_weight 578.10
_chemical_name_systematic
; 
 ? 
;
_space_group_IT_number 2
_symmetry_cell_setting triclinic
_symmetry_space_group_name_Hall '-P 1'
_symmetry_space_group_name_H-M 'P -1'
_atom_sites_solution_hydrogens geom
_atom_sites_solution_primary direct
_atom_sites_solution_secondary difmap
_audit_creation_method SHELXL-97
_cell_angle_alpha 73.431(9)
_cell_angle_beta 87.436(9)
_cell_angle_gamma 82.031(9)
_cell_formula_units_Z 4
_cell_length_a 9.394(6)
_cell_length_b 16.031(10)
_cell_length_c 21.988(13)
_cell_measurement_reflns_used 886
_cell_measurement_temperature 293(2)
_cell_measurement_theta_max 20.325
_cell_measurement_theta_min 2.448
_cell_volume 3143(3)
_computing_cell_refinement 'Bruker SMART'
_computing_data_collection 'Bruker SMART'
_computing_data_reduction 'Bruker SHELXTL'
_computing_molecular_graphics 'Bruker SHELXTL'
_computing_publication_material 'Bruker SHELXTL'
_computing_structure_refinement 'SHELXL-97 (Sheldrick, 2008)'
_computing_structure_solution 'SHELXS-97 (Sheldrick, 2008)'
_diffrn_ambient_temperature 293(2)
_diffrn_measured_fraction_theta_full 0.978
_diffrn_measured_fraction_theta_max 0.978
_diffrn_measurement_device_type 'CCD area detector'
_diffrn_measurement_method 'phi and omega scans'
_diffrn_radiation_monochromator graphite
_diffrn_radiation_source 'fine-focus sealed tube'
_diffrn_radiation_type MoK\a
_diffrn_radiation_wavelength 0.71073
_diffrn_reflns_av_R_equivalents 0.0432
_diffrn_reflns_av_sigmaI/netI 0.1001
_diffrn_reflns_limit_h_max 10
_diffrn_reflns_limit_h_min -11
_diffrn_reflns_limit_k_max 15
_diffrn_reflns_limit_k_min -19
_diffrn_reflns_limit_l_max 23
_diffrn_reflns_limit_l_min -26
_diffrn_reflns_number 13076
_diffrn_reflns_theta_full 25.01
_diffrn_reflns_theta_max 25.01
_diffrn_reflns_theta_min 1.34
_exptl_absorpt_coefficient_mu 0.222
_exptl_absorpt_correction_T_max 0.9782
_exptl_absorpt_correction_T_min 0.9570
_exptl_absorpt_correction_type multi-scan
_exptl_absorpt_process_details sadabs
_exptl_crystal_colour colorless
_exptl_crystal_density_diffrn 1.222
_exptl_crystal_density_method 'not measured'
_exptl_crystal_description rod
_exptl_crystal_F_000 1208
_exptl_crystal_size_max 0.20
_exptl_crystal_size_mid 0.10
_exptl_crystal_size_min 0.10
_platon_squeeze_details
;
;
_refine_diff_density_max 0.405
_refine_diff_density_min -0.265
_refine_diff_density_rms 0.056
_refine_ls_extinction_method none
_refine_ls_goodness_of_fit_ref 0.821
_refine_ls_hydrogen_treatment constr
_refine_ls_matrix_type full
_refine_ls_number_parameters 738
_refine_ls_number_reflns 10841
_refine_ls_number_restraints 0
_refine_ls_restrained_S_all 0.821
_refine_ls_R_factor_all 0.1454
_refine_ls_R_factor_gt 0.0700
_refine_ls_shift/su_max 0.000
_refine_ls_shift/su_mean 0.000
_refine_ls_structure_factor_coef Fsqd
_refine_ls_weighting_details 'calc w=1/[\s^2^(Fo^2^)+(0.1056P)^2^+0.0000P] where P=(Fo^2^+2Fc^2^)/3'
_refine_ls_weighting_scheme calc
_refine_ls_wR_factor_gt 0.1727
_refine_ls_wR_factor_ref 0.1976
_reflns_number_gt 4369
_reflns_number_total 10841
_reflns_threshold_expression >2sigma(I)
_cod_data_source_file ol301023m_si_004.cif
_cod_data_source_block a20318bs
_cod_depositor_comments
;
The following automatic conversions were performed:

'_symmetry_cell_setting' value 'Triclinic' changed to 'triclinic'
according to /home/saulius/struct/CIF-dictionaries/cif_core.dic
dictionary named 'cif_core.dic' version 2.4.1 from 2010-06-29.

Automatic conversion script
Id: cif_fix_values 1715 2011-07-08 13:25:40Z adriana 
;
_cod_original_sg_symbol_H-M P-1
_cod_database_code 1507731

loop_
_symmetry_equiv_pos_as_xyz
'x, y, z'
'-x, -y, -z'

loop_
_atom_site_label
_atom_site_type_symbol
_atom_site_fract_x
_atom_site_fract_y
_atom_site_fract_z
_atom_site_U_iso_or_equiv
_atom_site_adp_type
_atom_site_occupancy
_atom_site_symmetry_multiplicity
_atom_site_calc_flag
_atom_site_refinement_flags
Cl1 Cl 0.70554(17) 0.62509(13) 0.00214(7) 0.1639(8) Uani 1 1 d .
N1 N 0.2005(3) 0.57717(19) 0.23978(14) 0.0636(9) Uani 1 1 d .
N2 N 0.2452(3) 0.4479(2) 0.32364(15) 0.0635(8) Uani 1 1 d .
N3 N 0.3503(3) 0.37780(19) 0.33789(14) 0.0584(8) Uani 1 1 d .
O1 O -0.0072(3) 0.65987(18) 0.17549(12) 0.0854(9) Uani 1 1 d .
O2 O 0.0605(3) 0.50202(18) 0.18572(12) 0.0803(8) Uani 1 1 d .
S1 S 0.04323(11) 0.57309(7) 0.21345(5) 0.0703(3) Uani 1 1 d .
C1 C -0.0761(4) 0.5471(3) 0.27744(17) 0.0652(11) Uani 1 1 d .
C2 C -0.0922(5) 0.4617(3) 0.3082(2) 0.0774(12) Uani 1 1 d .
H2 H -0.0377 0.4167 0.2952 0.093 Uiso 1 1 calc R
C3 C -0.1856(5) 0.4415(3) 0.3571(2) 0.0859(13) Uani 1 1 d .
H3 H -0.1938 0.3828 0.3771 0.103 Uiso 1 1 calc R
C4 C -0.2688(6) 0.5055(4) 0.3780(2) 0.0940(14) Uani 1 1 d .
C5 C -0.2496(6) 0.5907(4) 0.3484(2) 0.1052(17) Uani 1 1 d .
H5 H -0.3016 0.6352 0.3628 0.126 Uiso 1 1 calc R
C6 C -0.1556(5) 0.6133(3) 0.2979(2) 0.0854(13) Uani 1 1 d .
H6 H -0.1462 0.6719 0.2780 0.103 Uiso 1 1 calc R
C7 C -0.3742(7) 0.4824(4) 0.4321(3) 0.146(2) Uani 1 1 d .
H7A H -0.4705 0.4989 0.4161 0.220 Uiso 1 1 calc R
H7B H -0.3604 0.5132 0.4625 0.220 Uiso 1 1 calc R
H7C H -0.3587 0.4203 0.4522 0.220 Uiso 1 1 calc R
C8 C 0.2863(4) 0.4967(2) 0.26855(18) 0.0570(10) Uani 1 1 d .
C9 C 0.4165(4) 0.4623(2) 0.24589(17) 0.0528(9) Uani 1 1 d .
C10 C 0.4880(4) 0.5017(2) 0.18612(19) 0.0610(10) Uani 1 1 d .
C11 C 0.4169(4) 0.5230(2) 0.12849(19) 0.0639(11) Uani 1 1 d .
H11 H 0.3230 0.5107 0.1283 0.077 Uiso 1 1 calc R
C12 C 0.4807(5) 0.5613(3) 0.0720(2) 0.0794(12) Uani 1 1 d .
H12 H 0.4314 0.5744 0.0340 0.095 Uiso 1 1 calc R
C13 C 0.6204(5) 0.5803(3) 0.0727(2) 0.0933(15) Uani 1 1 d .
C14 C 0.6908(5) 0.5626(3) 0.1294(2) 0.0982(16) Uani 1 1 d .
H14 H 0.7828 0.5777 0.1298 0.118 Uiso 1 1 calc R
C15 C 0.6276(5) 0.5235(3) 0.1844(2) 0.0793(12) Uani 1 1 d .
H15 H 0.6779 0.5107 0.2221 0.095 Uiso 1 1 calc R
C16 C 0.4557(4) 0.3846(2) 0.29246(18) 0.0581(10) Uani 1 1 d .
C17 C 0.5709(4) 0.3106(3) 0.30160(19) 0.0620(10) Uani 1 1 d .
C18 C 0.6826(4) 0.3080(3) 0.25841(19) 0.0717(11) Uani 1 1 d .
H18 H 0.6886 0.3555 0.2228 0.086 Uiso 1 1 calc R
C19 C 0.7856(5) 0.2344(3) 0.2684(2) 0.0825(13) Uani 1 1 d .
H19 H 0.8592 0.2323 0.2389 0.099 Uiso 1 1 calc R
C20 C 0.7793(6) 0.1649(3) 0.3214(3) 0.0963(15) Uani 1 1 d .
H20 H 0.8499 0.1164 0.3284 0.116 Uiso 1 1 calc R
C21 C 0.6698(6) 0.1667(3) 0.3638(2) 0.0948(15) Uani 1 1 d .
H21 H 0.6658 0.1185 0.3991 0.114 Uiso 1 1 calc R
C22 C 0.5626(5) 0.2393(3) 0.3556(2) 0.0692(11) Uani 1 1 d .
C23 C 0.4487(5) 0.2406(3) 0.39862(19) 0.0798(13) Uani 1 1 d .
H23 H 0.4474 0.1926 0.4343 0.096 Uiso 1 1 calc R
C24 C 0.3411(5) 0.3070(3) 0.39145(18) 0.0653(11) Uani 1 1 d .
C25 C 0.2191(5) 0.3110(3) 0.4359(2) 0.0797(13) Uani 1 1 d .
C26 C 0.1346(7) 0.2457(4) 0.4498(3) 0.135(2) Uani 1 1 d .
H26 H 0.1509 0.2016 0.4296 0.162 Uiso 1 1 calc R
C27 C 0.0237(9) 0.2445(6) 0.4942(4) 0.174(3) Uani 1 1 d .
H27 H -0.0328 0.1991 0.5044 0.209 Uiso 1 1 calc R
C28 C -0.0007(8) 0.3092(7) 0.5222(3) 0.147(3) Uani 1 1 d .
H28 H -0.0747 0.3083 0.5518 0.176 Uiso 1 1 calc R
C29 C 0.0786(8) 0.3745(5) 0.5085(3) 0.125(2) Uani 1 1 d .
H29 H 0.0587 0.4191 0.5282 0.150 Uiso 1 1 calc R
C30 C 0.1903(6) 0.3772(4) 0.4654(2) 0.1054(16) Uani 1 1 d .
H30 H 0.2457 0.4231 0.4562 0.126 Uiso 1 1 calc R
C31 C 0.2263(6) 0.6562(3) 0.2587(3) 0.0877(14) Uani 1 1 d .
H31 H 0.1457 0.7023 0.2431 0.105 Uiso 1 1 calc R
C32 C 0.2314(10) 0.6380(4) 0.3291(4) 0.160(3) Uani 1 1 d .
H32A H 0.1435 0.6287 0.3493 0.192 Uiso 1 1 calc R
C33 C 0.307(3) 0.6340(16) 0.3572(13) 0.262(13) Uiso 0.50 1 d P
H33A H 0.3993 0.6424 0.3412 0.315 Uiso 0.50 1 calc PR
H33B H 0.2899 0.6219 0.4006 0.315 Uiso 0.50 1 calc PR
C33' C 0.384(2) 0.7130(11) 0.1789(8) 0.179(7) Uiso 0.50 1 d P
H33C H 0.3146 0.7112 0.1506 0.215 Uiso 0.50 1 calc PR
H33D H 0.4702 0.7337 0.1638 0.215 Uiso 0.50 1 calc PR
C34 C 0.3645(9) 0.6913(4) 0.2290(4) 0.161(3) Uani 1 1 d .
H34 H 0.4359 0.6940 0.2561 0.193 Uiso 1 1 calc R
Cl2 Cl 0.4396(2) -0.26672(10) 0.44810(7) 0.1427(6) Uani 1 1 d .
N4 N 0.8569(4) -0.0539(2) 0.20754(16) 0.0822(11) Uani 1 1 d .
N5 N 0.7645(3) 0.0944(2) 0.15629(15) 0.0687(9) Uani 1 1 d .
N6 N 0.6460(3) 0.1485(2) 0.16306(14) 0.0614(8) Uani 1 1 d .
O3 O 0.9846(3) -0.0031(2) 0.28118(14) 0.1076(11) Uani 1 1 d .
O4 O 1.0701(4) -0.1454(2) 0.26239(16) 0.1261(13) Uani 1 1 d .
S2 S 1.01086(14) -0.05499(9) 0.23903(6) 0.0969(5) Uani 1 1 d .
C35 C 1.1245(5) -0.0064(4) 0.1788(2) 0.0933(15) Uani 1 1 d .
C36 C 1.2242(7) -0.0559(4) 0.1512(3) 0.1133(19) Uani 1 1 d .
H36 H 1.2309 -0.1168 0.1645 0.136 Uiso 1 1 calc R
C37 C 1.3115(8) -0.0171(7) 0.1054(4) 0.137(3) Uani 1 1 d .
H37 H 1.3756 -0.0525 0.0869 0.165 Uiso 1 1 calc R
C38 C 1.3119(7) 0.0694(7) 0.0848(4) 0.133(2) Uani 1 1 d .
C39 C 1.2120(7) 0.1219(5) 0.1108(3) 0.126(2) Uani 1 1 d .
H39 H 1.2072 0.1828 0.0970 0.151 Uiso 1 1 calc R
C40 C 1.1198(6) 0.0826(5) 0.1576(3) 0.1060(17) Uani 1 1 d .
H40 H 1.0528 0.1177 0.1752 0.127 Uiso 1 1 calc R
C41 C 1.4181(8) 0.1133(6) 0.0354(4) 0.184(3) Uani 1 1 d .
H41A H 1.4803 0.0692 0.0217 0.277 Uiso 1 1 calc R
H41B H 1.4746 0.1454 0.0537 0.277 Uiso 1 1 calc R
H41C H 1.3662 0.1528 -0.0004 0.277 Uiso 1 1 calc R
C42 C 0.7494(4) 0.0216(3) 0.2018(2) 0.0699(11) Uani 1 1 d .
C43 C 0.6257(5) 0.0255(3) 0.23831(18) 0.0658(11) Uani 1 1 d .
C44 C 0.5807(5) -0.0457(2) 0.29023(18) 0.0658(11) Uani 1 1 d .
C45 C 0.6674(5) -0.0891(3) 0.3421(2) 0.0868(14) Uani 1 1 d .
H45 H 0.7569 -0.0717 0.3445 0.104 Uiso 1 1 calc R
C46 C 0.6248(6) -0.1574(3) 0.3901(2) 0.0932(15) Uani 1 1 d .
H46 H 0.6845 -0.1856 0.4245 0.112 Uiso 1 1 calc R
C47 C 0.4964(7) -0.1826(3) 0.3866(2) 0.0909(14) Uani 1 1 d .
C48 C 0.4042(5) -0.1423(3) 0.3369(2) 0.0873(14) Uani 1 1 d .
H48 H 0.3147 -0.1603 0.3356 0.105 Uiso 1 1 calc R
C49 C 0.4480(5) -0.0747(3) 0.2891(2) 0.0784(12) Uani 1 1 d .
H49 H 0.3872 -0.0475 0.2549 0.094 Uiso 1 1 calc R
C50 C 0.5583(4) 0.1104(2) 0.21226(17) 0.0574(10) Uani 1 1 d .
C51 C 0.4298(4) 0.1634(2) 0.22487(17) 0.0563(10) Uani 1 1 d .
C52 C 0.3358(5) 0.1325(3) 0.2747(2) 0.0739(12) Uani 1 1 d .
H52 H 0.3561 0.0763 0.3022 0.089 Uiso 1 1 calc R
C53 C 0.2113(5) 0.1866(3) 0.2829(2) 0.0854(13) Uani 1 1 d .
H53 H 0.1483 0.1662 0.3159 0.102 Uiso 1 1 calc R
C54 C 0.1806(5) 0.2697(3) 0.2427(3) 0.0863(14) Uani 1 1 d .
H54 H 0.0961 0.3045 0.2484 0.104 Uiso 1 1 calc R
C55 C 0.2707(5) 0.3012(3) 0.1955(2) 0.0738(12) Uani 1 1 d .
H55 H 0.2480 0.3578 0.1690 0.089 Uiso 1 1 calc R
C56 C 0.4007(4) 0.2496(2) 0.18483(19) 0.0635(10) Uani 1 1 d .
C57 C 0.4979(4) 0.2828(2) 0.13678(18) 0.0647(10) Uani 1 1 d .
H57 H 0.4763 0.3403 0.1115 0.078 Uiso 1 1 calc R
C58 C 0.6213(4) 0.2355(3) 0.12537(17) 0.0630(10) Uani 1 1 d .
C59 C 0.7269(5) 0.2705(3) 0.0769(2) 0.0776(12) Uani 1 1 d .
C60 C 0.7768(6) 0.3475(4) 0.0758(3) 0.1135(17) Uani 1 1 d .
H60 H 0.7465 0.3753 0.1068 0.136 Uiso 1 1 calc R
C61 C 0.8722(8) 0.3845(5) 0.0289(3) 0.152(3) Uani 1 1 d .
H61 H 0.9087 0.4353 0.0294 0.183 Uiso 1 1 calc R
C62 C 0.9117(7) 0.3447(7) -0.0183(3) 0.153(3) Uani 1 1 d .
H62 H 0.9733 0.3695 -0.0507 0.184 Uiso 1 1 calc R
C63 C 0.8620(9) 0.2714(6) -0.0175(3) 0.151(3) Uani 1 1 d .
H63 H 0.8888 0.2455 -0.0499 0.182 Uiso 1 1 calc R
C64 C 0.7728(6) 0.2322(4) 0.0293(3) 0.1161(18) Uani 1 1 d .
H64 H 0.7426 0.1794 0.0292 0.139 Uiso 1 1 calc R
C65 C 0.8488(6) -0.1099(4) 0.1656(3) 0.1038(17) Uani 1 1 d .
H65 H 0.9275 -0.1584 0.1768 0.125 Uiso 1 1 calc R
C66 C 0.7101(9) -0.1481(4) 0.1787(4) 0.151(3) Uani 1 1 d .
H66 H 0.6475 -0.1395 0.2110 0.182 Uiso 1 1 calc R
C67 C 0.8663(7) -0.0608(4) 0.0954(4) 0.133(2) Uani 1 1 d .
H67 H 0.8400 -0.0003 0.0829 0.160 Uiso 1 1 calc R
C68 C 0.9093(14) -0.0935(9) 0.0581(6) 0.137(4) Uiso 0.50 1 d P
H68A H 0.9366 -0.1539 0.0691 0.164 Uiso 0.50 1 calc PR
H68B H 0.9175 -0.0600 0.0162 0.164 Uiso 0.50 1 calc PR
C68' C 0.690(3) -0.1849(16) 0.1489(11) 0.279(12) Uiso 0.50 1 d P
H68C H 0.7551 -0.1919 0.1172 0.335 Uiso 0.50 1 calc PR
H68D H 0.6056 -0.2109 0.1539 0.335 Uiso 0.50 1 calc PR

loop_
_atom_site_aniso_label
_atom_site_aniso_U_11
_atom_site_aniso_U_22
_atom_site_aniso_U_33
_atom_site_aniso_U_23
_atom_site_aniso_U_13
_atom_site_aniso_U_12
Cl1 0.0855(11) 0.241(2) 0.1129(10) 0.0507(12) -0.0093(8) -0.0556(12)
N1 0.057(2) 0.054(2) 0.084(2) -0.0252(17) -0.0171(17) 0.0003(16)
N2 0.052(2) 0.0560(19) 0.080(2) -0.0180(18) -0.0092(17) 0.0029(17)
N3 0.052(2) 0.055(2) 0.067(2) -0.0140(17) -0.0097(17) -0.0037(17)
O1 0.070(2) 0.0790(19) 0.0867(18) -0.0023(15) -0.0136(15) 0.0212(15)
O2 0.066(2) 0.092(2) 0.0940(19) -0.0499(17) -0.0101(15) 0.0066(15)
S1 0.0549(7) 0.0742(7) 0.0775(7) -0.0208(6) -0.0110(5) 0.0081(6)
C1 0.055(3) 0.072(3) 0.068(2) -0.020(2) -0.008(2) -0.002(2)
C2 0.061(3) 0.076(3) 0.096(3) -0.026(3) -0.005(3) -0.007(2)
C3 0.072(3) 0.082(3) 0.098(3) -0.012(3) -0.010(3) -0.015(3)
C4 0.077(4) 0.109(4) 0.087(3) -0.012(3) 0.000(3) -0.016(3)
C5 0.093(4) 0.105(4) 0.109(4) -0.034(3) 0.021(3) 0.016(3)
C6 0.068(3) 0.080(3) 0.100(3) -0.022(3) 0.004(3) 0.006(3)
C7 0.107(5) 0.181(6) 0.130(5) -0.014(4) 0.038(4) -0.024(4)
C8 0.052(3) 0.048(2) 0.069(3) -0.015(2) -0.013(2) -0.002(2)
C9 0.046(3) 0.048(2) 0.065(2) -0.0161(19) -0.0134(19) -0.0042(19)
C10 0.050(3) 0.053(2) 0.077(3) -0.012(2) -0.011(2) -0.0055(19)
C11 0.047(3) 0.063(2) 0.077(3) -0.010(2) -0.011(2) -0.008(2)
C12 0.052(3) 0.093(3) 0.083(3) -0.006(3) -0.018(2) -0.008(2)
C13 0.074(4) 0.098(3) 0.087(3) 0.011(3) -0.014(3) -0.015(3)
C14 0.051(3) 0.133(4) 0.093(3) 0.008(3) -0.018(3) -0.034(3)
C15 0.052(3) 0.094(3) 0.085(3) -0.008(3) -0.018(2) -0.018(2)
C16 0.050(3) 0.060(3) 0.068(2) -0.021(2) -0.006(2) -0.012(2)
C17 0.050(3) 0.065(3) 0.077(3) -0.032(2) -0.018(2) 0.001(2)
C18 0.057(3) 0.078(3) 0.081(3) -0.028(2) -0.010(2) 0.002(2)
C19 0.055(3) 0.096(3) 0.102(3) -0.043(3) -0.011(2) 0.008(3)
C20 0.082(4) 0.086(4) 0.112(4) -0.029(3) -0.021(3) 0.027(3)
C21 0.094(4) 0.076(3) 0.103(4) -0.018(3) -0.013(3) 0.019(3)
C22 0.064(3) 0.061(3) 0.078(3) -0.016(2) -0.015(2) 0.004(2)
C23 0.089(4) 0.064(3) 0.073(3) -0.004(2) -0.005(3) 0.002(3)
C24 0.061(3) 0.065(3) 0.067(3) -0.014(2) -0.010(2) -0.004(2)
C25 0.076(4) 0.078(3) 0.074(3) -0.007(3) -0.001(3) -0.003(3)
C26 0.133(6) 0.137(5) 0.153(5) -0.059(4) 0.048(5) -0.061(5)
C27 0.164(8) 0.196(8) 0.185(7) -0.068(6) 0.081(6) -0.098(6)
C28 0.109(6) 0.198(8) 0.115(5) -0.025(6) 0.032(4) -0.006(6)
C29 0.111(5) 0.142(6) 0.119(5) -0.046(4) 0.025(4) 0.004(4)
C30 0.112(5) 0.106(4) 0.096(4) -0.034(3) 0.007(3) 0.002(3)
C31 0.087(4) 0.058(3) 0.117(4) -0.028(3) -0.011(3) 0.004(3)
C32 0.230(9) 0.111(5) 0.161(7) -0.062(5) -0.067(6) -0.022(5)
C34 0.196(8) 0.088(4) 0.194(8) -0.043(5) 0.053(6) -0.015(5)
Cl2 0.1730(17) 0.1074(11) 0.1277(11) 0.0181(9) -0.0208(11) -0.0523(10)
N4 0.068(3) 0.075(2) 0.102(3) -0.035(2) -0.024(2) 0.0261(19)
N5 0.050(2) 0.071(2) 0.080(2) -0.023(2) -0.0041(17) 0.0160(18)
N6 0.046(2) 0.061(2) 0.071(2) -0.0128(17) -0.0059(17) 0.0042(18)
O3 0.090(3) 0.128(3) 0.105(2) -0.053(2) -0.0237(19) 0.032(2)
O4 0.097(3) 0.112(3) 0.142(3) -0.022(2) -0.036(2) 0.059(2)
S2 0.0756(10) 0.1027(10) 0.1074(10) -0.0413(8) -0.0260(8) 0.0385(8)
C35 0.066(4) 0.105(4) 0.115(4) -0.053(3) -0.023(3) 0.022(3)
C36 0.084(4) 0.133(5) 0.128(5) -0.066(4) -0.013(4) 0.033(4)
C37 0.101(6) 0.184(8) 0.151(6) -0.096(6) 0.012(5) -0.001(6)
C38 0.085(5) 0.196(8) 0.157(6) -0.107(7) 0.007(4) -0.029(6)
C39 0.091(5) 0.156(6) 0.161(6) -0.080(5) -0.002(4) -0.042(5)
C40 0.058(4) 0.138(5) 0.143(5) -0.078(4) -0.011(3) 0.004(3)
C41 0.138(7) 0.257(9) 0.205(7) -0.122(7) 0.043(6) -0.076(6)
C42 0.053(3) 0.070(3) 0.082(3) -0.020(2) -0.014(2) 0.011(2)
C43 0.057(3) 0.065(3) 0.072(3) -0.015(2) -0.015(2) 0.002(2)
C44 0.062(3) 0.059(2) 0.075(3) -0.017(2) -0.018(2) 0.000(2)
C45 0.089(4) 0.075(3) 0.093(3) -0.015(3) -0.027(3) -0.008(3)
C46 0.101(4) 0.079(3) 0.088(3) -0.004(3) -0.033(3) -0.006(3)
C47 0.105(4) 0.071(3) 0.093(3) -0.011(3) -0.015(3) -0.023(3)
C48 0.087(4) 0.071(3) 0.104(3) -0.016(3) -0.019(3) -0.020(3)
C49 0.087(4) 0.062(3) 0.082(3) -0.014(2) -0.022(3) -0.001(2)
C50 0.052(3) 0.053(2) 0.064(2) -0.0142(19) -0.008(2) 0.003(2)
C51 0.045(3) 0.055(2) 0.069(2) -0.018(2) -0.008(2) -0.005(2)
C52 0.069(3) 0.061(3) 0.091(3) -0.020(2) 0.004(3) -0.008(2)
C53 0.064(3) 0.088(4) 0.112(4) -0.043(3) 0.023(3) -0.012(3)
C54 0.058(3) 0.072(3) 0.138(4) -0.046(3) 0.013(3) -0.005(3)
C55 0.057(3) 0.049(2) 0.117(3) -0.029(2) -0.007(3) -0.001(2)
C56 0.047(3) 0.055(2) 0.091(3) -0.024(2) -0.013(2) -0.004(2)
C57 0.053(3) 0.052(2) 0.083(3) -0.010(2) -0.011(2) -0.004(2)
C58 0.050(3) 0.065(3) 0.067(2) -0.010(2) -0.006(2) -0.003(2)
C59 0.057(3) 0.091(3) 0.074(3) -0.009(3) -0.009(2) -0.004(3)
C60 0.094(4) 0.128(5) 0.114(4) -0.012(4) -0.004(3) -0.046(4)
C61 0.145(6) 0.186(7) 0.110(5) 0.019(5) 0.006(5) -0.099(5)
C62 0.081(5) 0.244(10) 0.091(5) 0.023(6) 0.012(4) -0.030(6)
C63 0.126(7) 0.185(8) 0.123(5) -0.019(6) 0.053(5) -0.021(5)
C64 0.093(4) 0.137(5) 0.112(4) -0.029(4) 0.011(4) -0.009(4)
C65 0.089(4) 0.094(4) 0.133(5) -0.055(4) -0.018(3) 0.028(3)
C66 0.144(7) 0.120(5) 0.234(8) -0.120(5) -0.008(6) -0.017(4)
C67 0.118(5) 0.139(5) 0.163(6) -0.091(5) -0.015(4) 0.021(4)

loop_
_atom_type_symbol
_atom_type_description
_atom_type_scat_dispersion_real
_atom_type_scat_dispersion_imag
_atom_type_scat_source
C C 0.0033 0.0016 'International Tables Vol C Tables 4.2.6.8 and 6.1.1.4'
H H 0.0000 0.0000 'International Tables Vol C Tables 4.2.6.8 and 6.1.1.4'
N N 0.0061 0.0033 'International Tables Vol C Tables 4.2.6.8 and 6.1.1.4'
O O 0.0106 0.0060 'International Tables Vol C Tables 4.2.6.8 and 6.1.1.4'
S S 0.1246 0.1234 'International Tables Vol C Tables 4.2.6.8 and 6.1.1.4'
Cl Cl 0.1484 0.1585 'International Tables Vol C Tables 4.2.6.8 and 6.1.1.4'

loop_
_geom_angle_atom_site_label_1
_geom_angle_atom_site_label_2
_geom_angle_atom_site_label_3
_geom_angle
C8 N1 C31 117.6(3)
C8 N1 S1 117.9(2)
C31 N1 S1 119.4(3)
C8 N2 N3 103.6(3)
N2 N3 C16 112.2(3)
N2 N3 C24 121.5(3)
C16 N3 C24 126.3(3)
O2 S1 O1 119.71(18)
O2 S1 N1 106.41(16)
O1 S1 N1 106.59(17)
O2 S1 C1 107.29(19)
O1 S1 C1 107.25(19)
N1 S1 C1 109.33(17)
C2 C1 C6 118.9(4)
C2 C1 S1 121.2(3)
C6 C1 S1 120.0(3)
C3 C2 C1 121.3(4)
C3 C2 H2 119.3
C1 C2 H2 119.3
C2 C3 C4 121.6(5)
C2 C3 H3 119.2
C4 C3 H3 119.2
C5 C4 C3 117.0(5)
C5 C4 C7 121.7(6)
C3 C4 C7 121.3(5)
C4 C5 C6 122.5(5)
C4 C5 H5 118.7
C6 C5 H5 118.7
C1 C6 C5 118.6(4)
C1 C6 H6 120.7
C5 C6 H6 120.7
C4 C7 H7A 109.5
C4 C7 H7B 109.5
H7A C7 H7B 109.5
C4 C7 H7C 109.5
H7A C7 H7C 109.5
H7B C7 H7C 109.5
N2 C8 C9 114.1(3)
N2 C8 N1 118.6(3)
C9 C8 N1 127.3(4)
C16 C9 C8 103.5(3)
C16 C9 C10 130.3(4)
C8 C9 C10 126.2(3)
C11 C10 C15 117.0(4)
C11 C10 C9 121.1(4)
C15 C10 C9 121.9(4)
C12 C11 C10 122.2(4)
C12 C11 H11 118.9
C10 C11 H11 118.9
C11 C12 C13 118.7(4)
C11 C12 H12 120.6
C13 C12 H12 120.6
C14 C13 C12 120.0(4)
C14 C13 Cl1 120.2(4)
C12 C13 Cl1 119.7(4)
C15 C14 C13 120.5(4)
C15 C14 H14 119.7
C13 C14 H14 119.7
C14 C15 C10 121.6(4)
C14 C15 H15 119.2
C10 C15 H15 119.2
N3 C16 C9 106.7(3)
N3 C16 C17 116.7(3)
C9 C16 C17 136.5(4)
C18 C17 C22 120.0(4)
C18 C17 C16 122.7(4)
C22 C17 C16 117.3(4)
C17 C18 C19 120.0(4)
C17 C18 H18 120.0
C19 C18 H18 120.0
C20 C19 C18 120.4(4)
C20 C19 H19 119.8
C18 C19 H19 119.8
C21 C20 C19 120.0(4)
C21 C20 H20 120.0
C19 C20 H20 120.0
C20 C21 C22 121.8(5)
C20 C21 H21 119.1
C22 C21 H21 119.1
C23 C22 C17 120.4(4)
C23 C22 C21 121.8(4)
C17 C22 C21 117.8(4)
C24 C23 C22 123.8(4)
C24 C23 H23 118.1
C22 C23 H23 118.1
C23 C24 N3 115.5(4)
C23 C24 C25 125.5(4)
N3 C24 C25 119.0(3)
C26 C25 C30 118.7(5)
C26 C25 C24 118.6(5)
C30 C25 C24 122.6(5)
C25 C26 C27 120.3(6)
C25 C26 H26 119.8
C27 C26 H26 119.8
C28 C27 C26 119.4(7)
C28 C27 H27 120.3
C26 C27 H27 120.3
C29 C28 C27 121.4(7)
C29 C28 H28 119.3
C27 C28 H28 119.3
C28 C29 C30 120.7(7)
C28 C29 H29 119.6
C30 C29 H29 119.6
C29 C30 C25 119.4(6)
C29 C30 H30 120.3
C25 C30 H30 120.3
C32 C31 N1 111.8(4)
C32 C31 C34 109.7(6)
N1 C31 C34 111.8(4)
C32 C31 H31 107.8
N1 C31 H31 107.8
C34 C31 H31 107.8
C33 C32 C31 132(2)
C33 C32 H32A 113.9
C31 C32 H32A 113.9
C32 C33 H33A 120.0
C32 C33 H33B 120.0
H33A C33 H33B 120.0
C34 C33' H33C 120.0
C34 C33' H33D 120.0
H33C C33' H33D 120.0
C33' C34 C31 124.1(15)
C33' C34 H34 118.0
C31 C34 H34 118.0
C42 N4 C65 118.9(3)
C42 N4 S2 118.6(3)
C65 N4 S2 118.7(3)
C42 N5 N6 102.8(3)
N5 N6 C50 113.0(3)
N5 N6 C58 122.0(3)
C50 N6 C58 124.9(3)
O3 S2 O4 119.7(2)
O3 S2 N4 106.51(19)
O4 S2 N4 106.4(2)
O3 S2 C35 109.1(3)
O4 S2 C35 106.7(3)
N4 S2 C35 108.0(2)
C40 C35 C36 117.3(6)
C40 C35 S2 121.1(4)
C36 C35 S2 121.6(5)
C37 C36 C35 120.6(6)
C37 C36 H36 119.7
C35 C36 H36 119.7
C38 C37 C36 123.6(7)
C38 C37 H37 118.2
C36 C37 H37 118.2
C37 C38 C39 117.9(8)
C37 C38 C41 123.5(8)
C39 C38 C41 118.6(9)
C40 C39 C38 119.0(7)
C40 C39 H39 120.5
C38 C39 H39 120.5
C35 C40 C39 121.7(5)
C35 C40 H40 119.2
C39 C40 H40 119.2
C38 C41 H41A 109.5
C38 C41 H41B 109.5
H41A C41 H41B 109.5
C38 C41 H41C 109.5
H41A C41 H41C 109.5
H41B C41 H41C 109.5
N5 C42 C43 115.0(3)
N5 C42 N4 118.5(4)
C43 C42 N4 126.5(4)
C42 C43 C50 103.4(4)
C42 C43 C44 126.4(4)
C50 C43 C44 130.2(4)
C45 C44 C49 116.6(4)
C45 C44 C43 122.4(4)
C49 C44 C43 121.0(4)
C46 C45 C44 121.8(5)
C46 C45 H45 119.1
C44 C45 H45 119.1
C47 C46 C45 119.1(4)
C47 C46 H46 120.4
C45 C46 H46 120.4
C46 C47 C48 122.4(5)
C46 C47 Cl2 119.4(4)
C48 C47 Cl2 118.2(4)
C49 C48 C47 118.1(5)
C49 C48 H48 121.0
C47 C48 H48 121.0
C48 C49 C44 122.1(4)
C48 C49 H49 119.0
C44 C49 H49 119.0
N6 C50 C43 105.8(3)
N6 C50 C51 117.7(3)
C43 C50 C51 136.5(4)
C52 C51 C56 119.9(4)
C52 C51 C50 122.6(3)
C56 C51 C50 117.5(3)
C53 C52 C51 119.4(4)
C53 C52 H52 120.3
C51 C52 H52 120.3
C54 C53 C52 120.8(4)
C54 C53 H53 119.6
C52 C53 H53 119.6
C55 C54 C53 120.8(4)
C55 C54 H54 119.6
C53 C54 H54 119.6
C54 C55 C56 121.4(4)
C54 C55 H55 119.3
C56 C55 H55 119.3
C57 C56 C51 120.4(4)
C57 C56 C55 121.9(4)
C51 C56 C55 117.7(4)
C58 C57 C56 123.2(4)
C58 C57 H57 118.4
C56 C57 H57 118.4
C57 C58 N6 116.2(4)
C57 C58 C59 123.8(4)
N6 C58 C59 120.0(4)
C60 C59 C64 117.6(5)
C60 C59 C58 119.4(5)
C64 C59 C58 122.9(5)
C59 C60 C61 120.9(6)
C59 C60 H60 119.6
C61 C60 H60 119.6
C62 C61 C60 119.0(7)
C62 C61 H61 120.5
C60 C61 H61 120.5
C63 C62 C61 119.8(7)
C63 C62 H62 120.1
C61 C62 H62 120.1
C62 C63 C64 122.2(8)
C62 C63 H63 118.9
C64 C63 H63 118.9
C63 C64 C59 120.4(6)
C63 C64 H64 119.8
C59 C64 H64 119.8
N4 C65 C66 108.3(5)
N4 C65 C67 112.5(5)
C66 C65 C67 112.4(5)
N4 C65 H65 107.8
C66 C65 H65 107.8
C67 C65 H65 107.8
C68' C66 C65 114.6(17)
C68' C66 H66 122.7
C65 C66 H66 122.7
C68 C67 C65 124.0(9)
C68 C67 H67 118.0
C65 C67 H67 118.0
C67 C68 H68A 120.0
C67 C68 H68B 120.0
H68A C68 H68B 120.0
C66 C68' H68C 120.0
C66 C68' H68D 120.0
H68C C68' H68D 120.0

loop_
_geom_bond_atom_site_label_1
_geom_bond_atom_site_label_2
_geom_bond_distance
Cl1 C13 1.724(5)
N1 C8 1.416(4)
N1 C31 1.494(5)
N1 S1 1.627(3)
N2 C8 1.316(4)
N2 N3 1.361(4)
N3 C16 1.368(4)
N3 C24 1.392(4)
O1 S1 1.431(3)
O2 S1 1.425(3)
S1 C1 1.750(4)
C1 C2 1.369(5)
C1 C6 1.381(5)
C2 C3 1.351(6)
C2 H2 0.9300
C3 C4 1.376(6)
C3 H3 0.9300
C4 C5 1.368(6)
C4 C7 1.509(7)
C5 C6 1.385(6)
C5 H5 0.9300
C6 H6 0.9300
C7 H7A 0.9600
C7 H7B 0.9600
C7 H7C 0.9600
C8 C9 1.401(5)
C9 C16 1.384(5)
C9 C10 1.464(5)
C10 C11 1.391(5)
C10 C15 1.399(5)
C11 C12 1.371(5)
C11 H11 0.9300
C12 C13 1.389(6)
C12 H12 0.9300
C13 C14 1.377(6)
C14 C15 1.347(5)
C14 H14 0.9300
C15 H15 0.9300
C16 C17 1.465(5)
C17 C18 1.388(5)
C17 C22 1.402(5)
C18 C19 1.389(5)
C18 H18 0.9300
C19 C20 1.369(6)
C19 H19 0.9300
C20 C21 1.359(6)
C20 H20 0.9300
C21 C22 1.405(6)
C21 H21 0.9300
C22 C23 1.398(5)
C23 C24 1.342(5)
C23 H23 0.9300
C24 C25 1.480(6)
C25 C26 1.358(7)
C25 C30 1.383(6)
C26 C27 1.394(8)
C26 H26 0.9300
C27 C28 1.338(9)
C27 H27 0.9300
C28 C29 1.326(9)
C28 H28 0.9300
C29 C30 1.379(7)
C29 H29 0.9300
C30 H30 0.9300
C31 C32 1.493(8)
C31 C34 1.532(8)
C31 H31 0.9800
C32 C33 0.95(2)
C32 H32A 0.9300
C33 H33A 0.9300
C33 H33B 0.9300
C33' C34 1.071(14)
C33' H33C 0.9300
C33' H33D 0.9300
C34 H34 0.9300
Cl2 C47 1.741(5)
N4 C42 1.444(5)
N4 C65 1.470(6)
N4 S2 1.627(4)
N5 C42 1.323(5)
N5 N6 1.344(4)
N6 C50 1.380(4)
N6 C58 1.398(4)
O3 S2 1.405(3)
O4 S2 1.432(3)
S2 C35 1.737(6)
C35 C40 1.365(7)
C35 C36 1.375(6)
C36 C37 1.335(8)
C36 H36 0.9300
C37 C38 1.330(9)
C37 H37 0.9300
C38 C39 1.388(8)
C38 C41 1.528(9)
C39 C40 1.381(7)
C39 H39 0.9300
C40 H40 0.9300
C41 H41A 0.9600
C41 H41B 0.9600
C41 H41C 0.9600
C42 C43 1.386(5)
C43 C50 1.389(5)
C43 C44 1.461(5)
C44 C45 1.387(5)
C44 C49 1.393(6)
C45 C46 1.377(6)
C45 H45 0.9300
C46 C47 1.335(6)
C46 H46 0.9300
C47 C48 1.375(6)
C48 C49 1.372(5)
C48 H48 0.9300
C49 H49 0.9300
C50 C51 1.441(5)
C51 C52 1.398(5)
C51 C56 1.408(5)
C52 C53 1.393(6)
C52 H52 0.9300
C53 C54 1.372(6)
C53 H53 0.9300
C54 C55 1.338(5)
C54 H54 0.9300
C55 C56 1.427(5)
C55 H55 0.9300
C56 C57 1.400(5)
C57 C58 1.350(5)
C57 H57 0.9300
C58 C59 1.467(6)
C59 C60 1.374(6)
C59 C64 1.383(6)
C60 C61 1.390(7)
C60 H60 0.9300
C61 C62 1.379(10)
C61 H61 0.9300
C62 C63 1.318(10)
C62 H62 0.9300
C63 C64 1.361(8)
C63 H63 0.9300
C64 H64 0.9300
C65 C66 1.497(8)
C65 C67 1.532(8)
C65 H65 0.9800
C66 C68' 1.04(2)
C66 H66 0.9300
C67 C68 1.127(12)
C67 H67 0.9300
C68 H68A 0.9300
C68 H68B 0.9300
C68' H68C 0.9300
C68' H68D 0.9300

loop_
_platon_squeeze_void_nr
_platon_squeeze_void_average_x
_platon_squeeze_void_average_y
_platon_squeeze_void_average_z
_platon_squeeze_void_volume
_platon_squeeze_void_count_electrons
1 -0.015 0.000 0.500 256.8 51.2
